data_4028747
loop_
_publ_author_name
'Silvia V. Rocha'
'Nathaniel S. Finney'

_publ_section_title
;
 Systematic Evaluation of 2,6-Linked Pyridine-Thiophene Oligomers
;
_journal_name_full 'Journal of Organic Chemistry'
_journal_page_first 11255
_journal_page_last 11261
_journal_paper_doi 10.1021/jo401735g
_journal_volume 78
_journal_year 2013
_chemical_absolute_configuration ad
_chemical_formula_moiety 'C17 H11 N S3'
_chemical_formula_sum 'C17 H11 N S3'
_chemical_formula_weight 325.46
_chemical_name_systematic
; 
 ? 
;
_space_group_IT_number 33
_symmetry_cell_setting orthorhombic
_symmetry_Int_Tables_number 33
_symmetry_space_group_name_Hall 'P 2c -2n'
_symmetry_space_group_name_H-M 'P n a 21'
_atom_sites_solution_hydrogens geom
_atom_sites_solution_primary direct
_atom_sites_solution_secondary difmap
_audit_creation_date 09-04-30
_audit_creation_method SHELXL-97
_cell_angle_alpha 90.00
_cell_angle_beta 90.00
_cell_angle_gamma 90.00
_cell_formula_units_Z 4
_cell_length_a 10.4570(2)
_cell_length_b 11.4169(2)
_cell_length_c 12.6533(2)
_cell_measurement_reflns_used 36216
_cell_measurement_temperature 160(1)
_cell_measurement_theta_max 27.5
_cell_measurement_theta_min 2.0
_cell_volume 1510.63(5)
_computing_cell_refinement 'DENZO-SMN (Otwinowski & Minor, 1997)'
_computing_data_collection 'COLLECT (Nonius, 2000)'
_computing_data_reduction 'DENZO-SMN and SCALEPACK (Otwinowski & Minor, 1997)'
_computing_molecular_graphics 'ORTEPII (Johnson, 1976)'
_computing_publication_material 'SHELXL97 and PLATON (Spek, 2006)'
_computing_structure_refinement 'SHELXL97 (Sheldrick, 1997)'
_computing_structure_solution 'SIR92 (Altomare et al., 1994)'
_diffrn_ambient_temperature 160(1)
_diffrn_detector '65 mm CCD camera on \k goniostat'
_diffrn_detector_area_resol_mean 9
_diffrn_measured_fraction_theta_full 0.999
_diffrn_measured_fraction_theta_max 0.999
_diffrn_measurement_device_type 'Nonius KappaCCD area-detector diffractometer'
_diffrn_measurement_method '\w scans with \k offsets'
_diffrn_radiation_monochromator 'horizontally mounted graphite crystal'
_diffrn_radiation_source 'Nonius FR590 sealed tube generator'
_diffrn_radiation_type 'Mo K\a'
_diffrn_radiation_wavelength 0.71073
_diffrn_reflns_av_R_equivalents 0.0578
_diffrn_reflns_av_sigmaI/netI 0.0375
_diffrn_reflns_limit_h_max 13
_diffrn_reflns_limit_h_min -13
_diffrn_reflns_limit_k_max 14
_diffrn_reflns_limit_k_min -14
_diffrn_reflns_limit_l_max 16
_diffrn_reflns_limit_l_min -16
_diffrn_reflns_number 23271
_diffrn_reflns_theta_full 27.48
_diffrn_reflns_theta_max 27.48
_diffrn_reflns_theta_min 2.40
_diffrn_standards_decay_% 0
_diffrn_standards_number 0
_exptl_absorpt_coefficient_mu 0.481
_exptl_absorpt_correction_T_max 0.910
_exptl_absorpt_correction_T_min 0.815
_exptl_absorpt_correction_type multi-scan
_exptl_absorpt_process_details '(Blessing, 1995)'
_exptl_crystal_colour colourless
_exptl_crystal_density_diffrn 1.431
_exptl_crystal_description prism
_exptl_crystal_F_000 672
_exptl_crystal_size_max 0.25
_exptl_crystal_size_mid 0.20
_exptl_crystal_size_min 0.20
_refine_diff_density_max 0.194
_refine_diff_density_min -0.309
_refine_diff_density_rms 0.046
_refine_ls_abs_structure_details 'Flack & Bernardinelli (2000), ? Friedel pairs'
_refine_ls_abs_structure_Flack -0.02(8)
_refine_ls_extinction_method none
_refine_ls_goodness_of_fit_ref 1.046
_refine_ls_hydrogen_treatment constr
_refine_ls_matrix_type full
_refine_ls_number_parameters 301
_refine_ls_number_reflns 3433
_refine_ls_number_restraints 331
_refine_ls_restrained_S_all 1.082
_refine_ls_R_factor_all 0.0511
_refine_ls_R_factor_gt 0.0397
_refine_ls_shift/su_max 0.001
_refine_ls_shift/su_mean 0.000
_refine_ls_structure_factor_coef Fsqd
_refine_ls_weighting_details 'w=1/[\s^2^(Fo^2^)+(0.0481P)^2^+0.5797P] where P=(Fo^2^+2Fc^2^)/3'
_refine_ls_weighting_scheme calc
_refine_ls_wR_factor_gt 0.0896
_refine_ls_wR_factor_ref 0.0959
_reflns_number_gt 2984
_reflns_number_total 3434
_reflns_threshold_expression 'I > 2\s(I)'
_cod_data_source_file jo401735g_si_001.cif
_cod_data_source_block FN0901
_cod_original_sg_symbol_H-M 'P n a 21 '
_cod_database_code 4028747

loop_
_symmetry_equiv_pos_as_xyz
'x, y, z'
'-x, -y, z+1/2'
'-x+1/2, y+1/2, z+1/2'
'x+1/2, -y+1/2, z'

loop_
_atom_site_label
_atom_site_type_symbol
_atom_site_fract_x
_atom_site_fract_y
_atom_site_fract_z
_atom_site_U_iso_or_equiv
_atom_site_adp_type
_atom_site_occupancy
_atom_site_symmetry_multiplicity
_atom_site_calc_flag
_atom_site_refinement_flags
_atom_site_disorder_assembly
_atom_site_disorder_group
N1 N -0.0550(2) 0.06345(18) 0.07980(19) 0.0344(5) Uani 1 1 d . . .
C2 C -0.0176(2) 0.1762(2) 0.0783(2) 0.0329(5) Uani 1 1 d . A .
C3 C 0.0829(3) 0.2176(2) 0.1396(2) 0.0325(6) Uani 1 1 d . . .
H3 H 0.1066 0.2979 0.1364 0.039 Uiso 1 1 calc R . .
C4 C 0.1487(3) 0.1410(2) 0.2056(2) 0.0326(6) Uani 1 1 d . B .
C5 C 0.1089(2) 0.0246(2) 0.2078(2) 0.0319(5) Uani 1 1 d . . .
H5 H 0.1504 -0.0301 0.2528 0.038 Uiso 1 1 calc R . .
C6 C 0.0076(2) -0.0112(2) 0.1436(2) 0.0320(5) Uani 1 1 d . C .
C7 C -0.0912(2) 0.2540(2) 0.00972(19) 0.0348(6) Uani 1 1 d D . .
S1A S -0.21748(9) 0.20184(8) -0.06166(10) 0.0373(3) Uani 0.872(3) 1 d PDU A 1
C8A C -0.2506(4) 0.3391(3) -0.1123(4) 0.0436(8) Uani 0.872(3) 1 d PDU A 1
H8A H -0.3183 0.3551 -0.1602 0.052 Uiso 0.872(3) 1 calc PR A 1
C9A C -0.1684(4) 0.4207(3) -0.0755(4) 0.0507(9) Uani 0.872(3) 1 d PDU A 1
H9A H -0.1705 0.5011 -0.0949 0.061 Uiso 0.872(3) 1 calc PR A 1
C10A C -0.0761(8) 0.3703(4) -0.0023(8) 0.0478(10) Uani 0.872(3) 1 d PDU A 1
H10A H -0.0122 0.4146 0.0331 0.057 Uiso 0.872(3) 1 calc PR A 1
S1B S -0.0689(16) 0.3992(5) -0.0053(16) 0.0512(17) Uani 0.128(3) 1 d PDU A 2
C8B C -0.209(2) 0.4113(12) -0.076(3) 0.0457(19) Uani 0.128(3) 1 d PDU A 2
H8B H -0.2487 0.4837 -0.0937 0.055 Uiso 0.128(3) 1 calc PR A 2
C9B C -0.256(2) 0.3047(16) -0.104(3) 0.0434(15) Uani 0.128(3) 1 d PDU A 2
H9B H -0.3263 0.2928 -0.1500 0.052 Uiso 0.128(3) 1 calc PR A 2
C10B C -0.185(3) 0.2109(12) -0.052(3) 0.040(2) Uani 0.128(3) 1 d PDU A 2
H10B H -0.2018 0.1299 -0.0618 0.048 Uiso 0.128(3) 1 calc PR A 2
C11 C 0.2525(2) 0.18333(19) 0.2730(2) 0.0335(6) Uani 1 1 d D . .
S2A S 0.35673(13) 0.09487(11) 0.33788(15) 0.0384(3) Uani 0.707(3) 1 d PDU B 1
C12A C 0.4349(5) 0.2104(3) 0.3964(4) 0.0359(9) Uani 0.707(3) 1 d PDU B 1
H12A H 0.5040 0.2022 0.4445 0.043 Uiso 0.707(3) 1 calc PR B 1
C13A C 0.3852(5) 0.3151(3) 0.3652(5) 0.0344(8) Uani 0.707(3) 1 d PDU B 1
H13A H 0.4154 0.3894 0.3881 0.041 Uiso 0.707(3) 1 calc PR B 1
C14A C 0.2790(11) 0.2976(4) 0.2916(11) 0.0300(12) Uani 0.707(3) 1 d PDU B 1
H14A H 0.2332 0.3603 0.2599 0.036 Uiso 0.707(3) 1 calc PR B 1
S2B S 0.2853(8) 0.3250(3) 0.2936(7) 0.0392(9) Uani 0.293(3) 1 d PDU B 2
C12B C 0.4078(11) 0.2916(6) 0.3794(11) 0.0334(16) Uani 0.293(3) 1 d PDU B 2
H12B H 0.4580 0.3485 0.4153 0.040 Uiso 0.293(3) 1 calc PR B 2
C13B C 0.4240(11) 0.1740(7) 0.3895(11) 0.0350(14) Uani 0.293(3) 1 d PDU B 2
H13B H 0.4907 0.1382 0.4289 0.042 Uiso 0.293(3) 1 calc PR B 2
C14B C 0.3256(15) 0.1102(6) 0.3316(14) 0.038(2) Uani 0.293(3) 1 d PDU B 2
H14B H 0.3142 0.0277 0.3347 0.046 Uiso 0.293(3) 1 calc PR B 2
C15 C -0.0399(2) -0.1321(2) 0.14358(19) 0.0321(5) Uani 1 1 d D . .
S3A S -0.17704(7) -0.16433(7) 0.07580(7) 0.0401(2) Uani 0.935(3) 1 d PDU C 1
C16A C -0.1683(3) -0.3097(2) 0.1116(3) 0.0414(7) Uani 0.935(3) 1 d PDU C 1
H16A H -0.2288 -0.3674 0.0911 0.050 Uiso 0.935(3) 1 calc PR C 1
C17A C -0.0640(3) -0.3319(2) 0.1730(3) 0.0417(7) Uani 0.935(3) 1 d PDU C 1
H17A H -0.0426 -0.4069 0.2002 0.050 Uiso 0.935(3) 1 calc PR C 1
C18A C 0.0103(5) -0.2270(4) 0.1915(5) 0.0401(7) Uani 0.935(3) 1 d PDU C 1
H18A H 0.0860 -0.2251 0.2329 0.048 Uiso 0.935(3) 1 calc PR C 1
S3B S 0.019(2) -0.2527(13) 0.204(2) 0.042(2) Uani 0.065(3) 1 d PDU C 2
C16B C -0.100(4) -0.3365(14) 0.149(4) 0.0418(19) Uani 0.065(3) 1 d PDU C 2
H16B H -0.1065 -0.4192 0.1555 0.050 Uiso 0.065(3) 1 calc PR C 2
C17B C -0.184(3) -0.269(3) 0.093(3) 0.0410(18) Uani 0.065(3) 1 d PDU C 2
H17B H -0.2479 -0.2990 0.0470 0.049 Uiso 0.065(3) 1 calc PR C 2
C18B C -0.1634(17) -0.145(2) 0.115(4) 0.042(2) Uani 0.065(3) 1 d PDU C 2
H18B H -0.2254 -0.0848 0.1094 0.050 Uiso 0.065(3) 1 calc PR C 2

loop_
_atom_site_aniso_label
_atom_site_aniso_U_11
_atom_site_aniso_U_22
_atom_site_aniso_U_33
_atom_site_aniso_U_23
_atom_site_aniso_U_13
_atom_site_aniso_U_12
N1 0.0346(11) 0.0334(11) 0.0352(11) 0.0012(9) -0.0001(10) 0.0028(9)
C2 0.0333(12) 0.0337(13) 0.0318(12) 0.0026(11) 0.0021(12) 0.0051(10)
C3 0.0348(13) 0.0303(13) 0.0322(14) 0.0026(10) 0.0047(11) 0.0005(10)
C4 0.0336(13) 0.0347(14) 0.0295(12) -0.0016(11) 0.0067(11) 0.0054(11)
C5 0.0319(13) 0.0310(13) 0.0329(13) 0.0013(10) 0.0017(11) 0.0044(11)
C6 0.0315(13) 0.0330(13) 0.0315(12) 0.0018(10) 0.0018(10) 0.0031(10)
C7 0.0373(15) 0.0360(15) 0.0312(13) 0.0004(11) -0.0008(11) 0.0018(12)
S1A 0.0354(6) 0.0420(5) 0.0345(5) -0.0036(4) -0.0028(4) 0.0012(3)
C8A 0.0484(19) 0.041(2) 0.0415(17) 0.0049(17) -0.0090(15) 0.0118(17)
C9A 0.059(2) 0.0379(16) 0.0551(17) 0.0110(14) -0.0121(18) 0.0045(14)
C10A 0.060(2) 0.021(2) 0.062(2) 0.016(3) -0.0129(19) 0.001(2)
S1B 0.068(3) 0.017(3) 0.069(3) 0.016(3) -0.004(3) 0.001(3)
C8B 0.050(4) 0.041(3) 0.046(3) 0.009(3) -0.009(3) 0.008(3)
C9B 0.046(3) 0.041(3) 0.043(3) 0.005(3) -0.007(3) 0.006(3)
C10B 0.043(4) 0.040(4) 0.038(4) 0.006(4) -0.004(4) 0.006(4)
C11 0.0336(14) 0.0382(16) 0.0287(14) -0.0014(10) 0.0062(11) 0.0011(11)
S2A 0.0393(8) 0.0360(6) 0.0399(6) -0.0026(5) -0.0067(6) 0.0058(5)
C12A 0.0360(18) 0.035(2) 0.0366(18) -0.009(2) -0.0028(15) -0.0036(19)
C13A 0.0342(19) 0.0299(17) 0.0391(19) -0.0025(16) 0.0043(15) -0.0026(16)
C14A 0.037(2) 0.010(2) 0.043(2) -0.008(3) 0.0038(18) -0.004(2)
S2B 0.0476(18) 0.0224(16) 0.0477(16) -0.009(2) 0.0061(13) -0.0058(18)
C12B 0.033(3) 0.034(3) 0.034(3) -0.003(3) -0.002(3) 0.000(3)
C13B 0.036(2) 0.031(3) 0.038(2) -0.004(3) -0.002(2) 0.000(2)
C14B 0.039(4) 0.033(3) 0.042(4) -0.001(3) -0.005(3) 0.007(3)
C15 0.0286(12) 0.0372(14) 0.0306(13) 0.0012(11) 0.0017(10) 0.0001(11)
S3A 0.0331(4) 0.0467(4) 0.0407(4) -0.0020(4) -0.0042(3) -0.0056(3)
C16A 0.0419(15) 0.0373(15) 0.0449(17) 0.0004(13) 0.0069(14) -0.0091(13)
C17A 0.0482(17) 0.0360(14) 0.0408(17) 0.0048(12) 0.0074(13) -0.0041(13)
C18A 0.0426(17) 0.036(2) 0.042(2) 0.0052(18) 0.0007(14) 0.0006(17)
S3B 0.046(3) 0.036(4) 0.043(4) 0.011(4) 0.006(3) 0.001(3)
C16B 0.044(3) 0.039(3) 0.043(3) 0.002(3) 0.005(3) -0.006(3)
C17B 0.038(3) 0.043(3) 0.042(3) -0.001(3) 0.000(3) -0.007(3)
C18B 0.037(4) 0.045(4) 0.043(4) -0.002(4) -0.002(4) -0.007(4)

loop_
_atom_type_symbol
_atom_type_description
_atom_type_number_in_cell
_atom_type_scat_dispersion_real
_atom_type_scat_dispersion_imag
_atom_type_scat_source
C C 68 0.0033 0.0016
; International Tables for Crystallography (1992). 
Vol. C, Tables 4.2.6.8 and 6.1.1.4
;
H H 44 0.0000 0.0000
; International Tables for Crystallography (1992). 
Vol. C, Tables 4.2.6.8 and 6.1.1.4
;
N N 4 0.0061 0.0033
; International Tables for Crystallography (1992). 
Vol. C, Tables 4.2.6.8 and 6.1.1.4
;
S S 12 0.1246 0.1234
; International Tables for Crystallography (1992). 
Vol. C, Tables 4.2.6.8 and 6.1.1.4
;

loop_
_geom_angle_atom_site_label_1
_geom_angle_atom_site_label_2
_geom_angle_atom_site_label_3
_geom_angle
C6 N1 C2 118.3(2)
N1 C2 C3 122.6(2)
N1 C2 C7 115.9(2)
C3 C2 C7 121.5(2)
C2 C3 C4 119.6(2)
C2 C3 H3 120.2
C4 C3 H3 120.2
C3 C4 C5 117.7(2)
C3 C4 C11 120.6(2)
C5 C4 C11 121.7(2)
C4 C5 C6 119.6(2)
C4 C5 H5 120.2
C6 C5 H5 120.2
N1 C6 C5 122.2(2)
N1 C6 C15 115.6(2)
C5 C6 C15 122.2(2)
C10A C7 C2 127.2(3)
C10B C7 C2 120.5(6)
C10B C7 S1B 113.1(4)
C2 C7 S1B 126.3(4)
C10A C7 S1A 112.0(3)
C2 C7 S1A 120.66(18)
C7 S1A C8A 92.02(14)
C9A C8A S1A 111.7(2)
C9A C8A H8A 124.1
S1A C8A H8A 124.1
C8A C9A C10A 111.6(3)
C8A C9A H9A 124.2
C10A C9A H9A 124.2
C7 C10A C9A 112.6(4)
C7 C10A H10A 123.7
C9A C10A H10A 123.7
C7 S1B C8B 91.2(4)
C9B C8B S1B 111.6(4)
C9B C8B H8B 124.2
S1B C8B H8B 124.2
C8B C9B C10B 111.1(4)
C8B C9B H9B 124.4
C10B C9B H9B 124.4
C7 C10B C9B 111.3(5)
C7 C10B H10B 124.4
C9B C10B H10B 124.4
C14B C11 C4 122.3(4)
C14A C11 C4 124.9(3)
C14B C11 S2B 113.2(4)
C4 C11 S2B 124.2(2)
C14A C11 S2A 110.9(3)
C4 C11 S2A 124.18(18)
C11 S2A C12A 93.28(16)
C13A C12A S2A 111.6(3)
C13A C12A H12A 124.2
S2A C12A H12A 124.2
C12A C13A C14A 110.7(3)
C12A C13A H13A 124.6
C14A C13A H13A 124.6
C11 C14A C13A 113.4(4)
C11 C14A H14A 123.3
C13A C14A H14A 123.3
C11 S2B C12B 92.1(2)
C13B C12B S2B 111.7(4)
C13B C12B H12B 124.1
S2B C12B H12B 124.1
C12B C13B C14B 111.0(4)
C12B C13B H13B 124.5
C14B C13B H13B 124.5
C11 C14B C13B 111.4(4)
C11 C14B H14B 124.3
C13B C14B H14B 124.3
C18A C15 C6 128.7(3)
C18B C15 C6 115.4(10)
C18B C15 S3B 112.4(5)
C6 C15 S3B 129.9(7)
C18A C15 S3A 112.2(2)
C6 C15 S3A 119.11(18)
C15 S3A C16A 91.77(13)
C17A C16A S3A 111.8(2)
C17A C16A H16A 124.1
S3A C16A H16A 124.1
C16A C17A C18A 111.6(3)
C16A C17A H17A 124.2
C18A C17A H17A 124.2
C15 C18A C17A 112.6(3)
C15 C18A H18A 123.7
C17A C18A H18A 123.7
C15 S3B C16B 90.1(7)
C17B C16B S3B 111.4(5)
C17B C16B H16B 124.3
S3B C16B H16B 124.3
C16B C17B C18B 110.9(5)
C16B C17B H17B 124.5
C18B C17B H17B 124.5
C15 C18B C17B 107.6(14)
C15 C18B H18B 126.2
C17B C18B H18B 126.2

loop_
_geom_bond_atom_site_label_1
_geom_bond_atom_site_label_2
_geom_bond_distance
N1 C6 1.344(3)
N1 C2 1.345(3)
C2 C3 1.389(4)
C2 C7 1.461(3)
C3 C4 1.392(4)
C3 H3 0.9500
C4 C5 1.393(4)
C4 C11 1.462(4)
C5 C6 1.396(4)
C5 H5 0.9500
C6 C15 1.467(3)
C7 C10A 1.346(4)
C7 C10B 1.348(6)
C7 S1B 1.685(4)
C7 S1A 1.707(2)
S1A C8A 1.728(3)
C8A C9A 1.351(4)
C8A H8A 0.9500
C9A C10A 1.456(5)
C9A H9A 0.9500
C10A H10A 0.9500
S1B C8B 1.724(5)
C8B C9B 1.358(5)
C8B H8B 0.9500
C9B C10B 1.456(6)
C9B H9B 0.9500
C10B H10B 0.9500
C11 C14B 1.354(5)
C11 C14A 1.355(5)
C11 S2B 1.673(4)
C11 S2A 1.698(3)
S2A C12A 1.720(3)
C12A C13A 1.362(4)
C12A H12A 0.9500
C13A C14A 1.463(6)
C13A H13A 0.9500
C14A H14A 0.9500
S2B C12B 1.722(5)
C12B C13B 1.359(5)
C12B H12B 0.9500
C13B C14B 1.458(6)
C13B H13B 0.9500
C14B H14B 0.9500
C15 C18A 1.348(4)
C15 C18B 1.350(6)
C15 S3B 1.694(4)
C15 S3A 1.711(2)
S3A C16A 1.723(3)
C16A C17A 1.362(4)
C16A H16A 0.9500
C17A C18A 1.447(5)
C17A H17A 0.9500
C18A H18A 0.9500
S3B C16B 1.725(5)
C16B C17B 1.360(5)
C16B H16B 0.9500
C17B C18B 1.457(6)
C17B H17B 0.9500
C18B H18B 0.9500

loop_
_geom_torsion_atom_site_label_1
_geom_torsion_atom_site_label_2
_geom_torsion_atom_site_label_3
_geom_torsion_atom_site_label_4
_geom_torsion
C6 N1 C2 C3 0.3(4)
C6 N1 C2 C7 -178.4(2)
N1 C2 C3 C4 0.0(4)
C7 C2 C3 C4 178.6(2)
C2 C3 C4 C5 -0.7(4)
C2 C3 C4 C11 -178.3(2)
C3 C4 C5 C6 1.1(4)
C11 C4 C5 C6 178.6(2)
C2 N1 C6 C5 0.2(4)
C2 N1 C6 C15 178.5(2)
C4 C5 C6 N1 -0.9(4)
C4 C5 C6 C15 -179.1(2)
N1 C2 C7 C10A 177.2(7)
C3 C2 C7 C10A -1.5(8)
N1 C2 C7 C10B -4(2)
C3 C2 C7 C10B 177(2)
N1 C2 C7 S1B 178.2(10)
C3 C2 C7 S1B -0.5(11)
N1 C2 C7 S1A 0.7(3)
C3 C2 C7 S1A -177.9(2)
C10A C7 S1A C8A 1.2(6)
C2 C7 S1A C8A 178.2(3)
C7 S1A C8A C9A -0.2(4)
S1A C8A C9A C10A -0.8(7)
C2 C7 C10A C9A -178.6(5)
S1A C7 C10A C9A -1.9(10)
C8A C9A C10A C7 1.7(11)
C10B C7 S1B C8B 12(3)
C2 C7 S1B C8B -170.2(13)
C7 S1B C8B C9B -12(3)
S1B C8B C9B C10B 8(4)
C2 C7 C10B C9B 173(2)
S1B C7 C10B C9B -9(4)
C8B C9B C10B C7 1(4)
C3 C4 C11 C14B -174.5(12)
C5 C4 C11 C14B 8.1(12)
C3 C4 C11 C14A 11.8(10)
C5 C4 C11 C14A -165.6(9)
C3 C4 C11 S2B 10.8(6)
C5 C4 C11 S2B -166.6(5)
C3 C4 C11 S2A -167.7(2)
C5 C4 C11 S2A 14.8(4)
C14A C11 S2A C12A 2.4(8)
C4 C11 S2A C12A -178.0(3)
C11 S2A C12A C13A -1.7(5)
S2A C12A C13A C14A 0.5(10)
C4 C11 C14A C13A 177.9(7)
S2A C11 C14A C13A -2.5(14)
C12A C13A C14A C11 1.3(15)
C14B C11 S2B C12B 3.0(14)
C4 C11 S2B C12B 178.1(6)
C11 S2B C12B C13B 1.3(14)
S2B C12B C13B C14B -5(2)
C4 C11 C14B C13B 178.5(10)
S2B C11 C14B C13B -6(2)
C12B C13B C14B C11 7(2)
N1 C6 C15 C18A 173.4(5)
C5 C6 C15 C18A -8.3(6)
N1 C6 C15 C18B -24(3)
C5 C6 C15 C18B 154(3)
N1 C6 C15 S3B 174.4(14)
C5 C6 C15 S3B -7.3(14)
N1 C6 C15 S3A -6.8(3)
C5 C6 C15 S3A 171.56(19)
C18A C15 S3A C16A -0.2(4)
C6 C15 S3A C16A 180.0(2)
C15 S3A C16A C17A -0.1(3)
S3A C16A C17A C18A 0.3(5)
C6 C15 C18A C17A -179.8(3)
S3A C15 C18A C17A 0.4(6)
C16A C17A C18A C15 -0.4(7)
C18B C15 S3B C16B 20(4)
C6 C15 S3B C16B -177.8(18)
C15 S3B C16B C17B -4(3)
S3B C16B C17B C18B -11(4)
C6 C15 C18B C17B 166(2)
S3B C15 C18B C17B -30(4)
C16B C17B C18B C15 26(4)
